data_7020970
loop_
_publ_author_name
'Zhang, Dongdi'
'Zhao, Juan'
'Zhang, Yanhui'
'Hu, Xiaojing'
'Li, Longsheng'
'Ma, Pengtao'
'Wang, Jingping'
'Niu, Jingyang'

_publ_section_title
;
 Octamolybdate-supported tricarbonyl metal derivatives:
 [{H(2)Mo(8)O(30)}{M(CO)(3)}(2)](8-) (M = Mn(I) and Re(I)).
;
_journal_issue 8
_journal_name_full 'Dalton transactions (Cambridge, England : 2003)'
_journal_page_first 2696
_journal_page_last 2699
_journal_paper_doi 10.1039/c2dt32678g
_journal_volume 42
_journal_year 2013
_chemical_formula_sum 'C10 H54 Mn2 Na8 O62 W8'
_chemical_formula_weight 2931.10
_chemical_name_systematic
;
?
;
_space_group_IT_number 2
_symmetry_cell_setting triclinic
_symmetry_space_group_name_Hall '-P 1'
_symmetry_space_group_name_H-M 'P -1'
_atom_sites_solution_hydrogens geom
_atom_sites_solution_primary direct
_atom_sites_solution_secondary difmap
_audit_creation_method SHELXL-97
_cell_angle_alpha 71.437(3)
_cell_angle_beta 87.357(3)
_cell_angle_gamma 71.161(3)
_cell_formula_units_Z 1
_cell_length_a 9.491(2)
_cell_length_b 12.290(3)
_cell_length_c 13.967(3)
_cell_measurement_reflns_used 5785
_cell_measurement_temperature 296(2)
_cell_measurement_theta_max 28.45
_cell_measurement_theta_min 2.42
_cell_volume 1458.8(6)
_computing_cell_refinement 'Bruker SMART'
_computing_data_collection 'Bruker SMART'
_computing_data_reduction 'Bruker SAINT'
_computing_molecular_graphics 'Bruker SHELXTL'
_computing_publication_material 'Bruker SHELXTL'
_computing_structure_refinement 'SHELXL-97 (Sheldrick, 1997)'
_computing_structure_solution 'SHELXS-97 (Sheldrick, 1990)'
_diffrn_ambient_temperature 296(2)
_diffrn_measured_fraction_theta_full 0.984
_diffrn_measured_fraction_theta_max 0.984
_diffrn_measurement_device_type 'CCD area detector'
_diffrn_measurement_method 'phi and omega scans'
_diffrn_radiation_monochromator graphite
_diffrn_radiation_source 'fine-focus sealed tube'
_diffrn_radiation_type MoK\a
_diffrn_radiation_wavelength 0.71073
_diffrn_reflns_av_R_equivalents 0.1699
_diffrn_reflns_av_unetI/netI 0.0968
_diffrn_reflns_limit_h_max 11
_diffrn_reflns_limit_h_min -11
_diffrn_reflns_limit_k_max 12
_diffrn_reflns_limit_k_min -14
_diffrn_reflns_limit_l_max 16
_diffrn_reflns_limit_l_min -16
_diffrn_reflns_number 7435
_diffrn_reflns_theta_full 25.00
_diffrn_reflns_theta_max 25.00
_diffrn_reflns_theta_min 1.85
_exptl_absorpt_coefficient_mu 16.310
_exptl_absorpt_correction_T_max 0.1800
_exptl_absorpt_correction_T_min 0.1008
_exptl_absorpt_correction_type empirical
_exptl_absorpt_process_details SADABS
_exptl_crystal_colour pink
_exptl_crystal_density_diffrn 3.332
_exptl_crystal_density_method 'not measured'
_exptl_crystal_description block
_exptl_crystal_F_000 1336
_exptl_crystal_size_max 0.26
_exptl_crystal_size_mid 0.21
_exptl_crystal_size_min 0.16
_refine_diff_density_max 4.785
_refine_diff_density_min -6.780
_refine_diff_density_rms 0.567
_refine_ls_extinction_coef 0.0017(3)
_refine_ls_extinction_expression Fc^*^=kFc[1+0.001xFc^2^\l^3^/sin(2\q)]^-1/4^
_refine_ls_extinction_method SHELXL
_refine_ls_goodness_of_fit_ref 1.031
_refine_ls_hydrogen_treatment constr
_refine_ls_matrix_type full
_refine_ls_number_parameters 407
_refine_ls_number_reflns 5080
_refine_ls_number_restraints 42
_refine_ls_restrained_S_all 1.032
_refine_ls_R_factor_all 0.0684
_refine_ls_R_factor_gt 0.0653
_refine_ls_shift/su_max 0.000
_refine_ls_shift/su_mean 0.000
_refine_ls_structure_factor_coef Fsqd
_refine_ls_weighting_details 'calc w=1/[\s^2^(Fo^2^)+(0.1329P)^2^+0.0000P] where P=(Fo^2^+2Fc^2^)/3'
_refine_ls_weighting_scheme calc
_refine_ls_wR_factor_gt 0.1729
_refine_ls_wR_factor_ref 0.1764
_reflns_number_gt 4621
_reflns_number_total 5080
_reflns_threshold_expression >2sigma(I)
_cod_data_source_file c2dt32678g.txt
_cod_data_source_block njy1_3
_cod_depositor_comments
;
The following automatic conversions were performed:

'_symmetry_cell_setting' value 'Triclinic' changed to 'triclinic'
according to /home/saulius/struct/CIF-dictionaries/cif_core.dic
dictionary named 'cif_core.dic' version 2.4.2 from
2011-04-26.

'_refine_ls_hydrogen_treatment' value 'CONSTR' changed
to 'constr' according to
/home/saulius/struct/CIF-dictionaries/cif_core.dic dictionary named
'cif_core.dic' version 2.4.2 from 2011-04-26.

Automatic conversion script
Id: cif_fix_values 1891 2012-01-12 08:04:46Z andrius 
;
_cod_original_sg_symbol_H-M P-1
_cod_database_code 7020970

loop_
_symmetry_equiv_pos_as_xyz
'x, y, z'
'-x, -y, -z'

loop_
_atom_site_label
_atom_site_type_symbol
_atom_site_fract_x
_atom_site_fract_y
_atom_site_fract_z
_atom_site_U_iso_or_equiv
_atom_site_adp_type
_atom_site_occupancy
_atom_site_symmetry_multiplicity
_atom_site_calc_flag
_atom_site_refinement_flags
W1 W 0.07365(6) -0.85448(4) -0.12136(4) 0.0126(2) Uani 1 1 d .
W2 W -0.30465(6) -0.71416(5) -0.16135(4) 0.0160(2) Uani 1 1 d .
W3 W -0.13718(6) -0.92428(5) -0.27336(4) 0.0157(2) Uani 1 1 d .
W4 W 0.15356(6) -1.18646(4) -0.10258(4) 0.0140(2) Uani 1 1 d .
Mn1 Mn -0.0737(2) -0.67455(18) -0.32946(15) 0.0191(5) Uani 1 1 d .
Na1 Na 0.1780(8) -1.5279(6) -0.0241(5) 0.0372(15) Uani 1 1 d .
Na2 Na 0.1501(10) -1.3369(8) -0.2829(5) 0.051(2) Uani 1 1 d .
Na3 Na 0.3873(10) -1.1497(8) -0.3438(6) 0.055(2) Uani 1 1 d U
Na4 Na 0.4608(8) -0.9050(7) -0.1989(6) 0.0457(18) Uani 1 1 d .
O1 O 0.2273(11) -0.8053(9) -0.1421(8) 0.024(2) Uani 1 1 d .
O2 O -0.0894(10) -0.6978(8) -0.1794(6) 0.0130(18) Uani 1 1 d U
O3 O 0.0348(11) -0.8536(8) -0.2631(7) 0.020(2) Uani 1 1 d .
O4 O 0.1615(10) -1.0195(7) -0.0842(6) 0.0114(18) Uani 1 1 d U
O5 O -0.3955(12) -0.5593(9) -0.2069(8) 0.028(2) Uani 1 1 d U
O6 O -0.4514(11) -0.7730(10) -0.1515(8) 0.028(2) Uani 1 1 d .
O7 O -0.2430(10) -0.7491(8) -0.2917(7) 0.018(2) Uani 1 1 d .
O8 O -0.1432(10) -0.8999(7) -0.1220(6) 0.0123(18) Uani 1 1 d U
O9 O -0.3024(12) -0.9589(9) -0.2559(8) 0.028(2) Uani 1 1 d .
O10 O -0.1021(14) -0.9158(11) -0.3995(8) 0.033(3) Uani 1 1 d .
O11 O 0.0002(11) -1.0755(9) -0.2093(7) 0.019(2) Uani 1 1 d .
O12 O 0.1264(14) -1.3165(10) -0.1094(8) 0.029(2) Uani 1 1 d .
O13 O 0.3061(11) -1.1855(10) -0.1754(8) 0.027(2) Uani 1 1 d .
O14 O -0.0218(10) -1.1566(8) -0.0041(7) 0.0152(19) Uani 1 1 d .
O15 O 0.2702(11) -1.2633(9) 0.0257(7) 0.020(2) Uani 1 1 d .
O16 O 0.2026(18) -0.6132(14) -0.3665(11) 0.060(4) Uani 1 1 d .
O17 O -0.0791(17) -0.6609(12) -0.5437(9) 0.048(3) Uani 1 1 d U
O18 O -0.2482(17) -0.4148(10) -0.4046(10) 0.051(4) Uani 1 1 d .
C1 C 0.0954(18) -0.6358(13) -0.3492(11) 0.025(3) Uani 1 1 d .
C2 C -0.069(2) -0.6732(15) -0.4567(12) 0.035(4) Uani 1 1 d .
C3 C -0.181(2) -0.5185(14) -0.3730(12) 0.030(4) Uani 1 1 d .
C4 C 0.780(4) -1.158(4) -0.421(3) 0.140(17) Uani 1 1 d .
H4A H 0.8819 -1.1811 -0.4374 0.209 Uiso 1 1 calc R
H4B H 0.7432 -1.0729 -0.4299 0.209 Uiso 1 1 calc R
H4C H 0.7208 -1.1765 -0.4636 0.209 Uiso 1 1 calc R
C5 C 0.769(3) -1.225(3) -0.316(2) 0.081(8) Uani 1 1 d U
O1W O 0.2060(15) -1.7315(12) 0.0699(10) 0.045(3) Uani 1 1 d .
O2W O 0.0467(13) -1.4811(10) 0.1143(8) 0.032(3) Uani 1 1 d .
O3W O 0.4133(17) -1.5652(14) 0.0650(12) 0.057(4) Uani 1 1 d .
O4W O 0.2749(15) -1.5588(11) -0.1751(10) 0.043(3) Uani 1 1 d .
O5W O 0.3999(16) -1.3584(14) -0.3423(11) 0.055(4) Uani 1 1 d .
O6W O 0.1425(13) -1.1318(11) -0.3943(9) 0.040(3) Uani 1 1 d .
O7W O 0.456(3) -1.135(2) -0.5320(15) 0.116(9) Uani 1 1 d .
O8W O 0.3241(15) -0.9431(12) -0.3185(10) 0.045(3) Uani 1 1 d .
O9W O 0.4840(17) -1.0871(17) -0.0635(12) 0.066(5) Uani 1 1 d .
O20 O 0.8944(17) -1.2967(13) -0.2598(10) 0.053(4) Uani 1 1 d .
O19 O 0.624(2) -1.2073(19) -0.2824(13) 0.084(4) Uani 1 1 d U
O10W O 0.5546(14) -1.2394(12) -0.1209(9) 0.044(3) Uani 1 1 d .
O11W O -0.453(2) -0.6397(19) -0.4542(13) 0.086(6) Uani 1 1 d .

loop_
_atom_site_aniso_label
_atom_site_aniso_U_11
_atom_site_aniso_U_22
_atom_site_aniso_U_33
_atom_site_aniso_U_23
_atom_site_aniso_U_13
_atom_site_aniso_U_12
W1 0.0161(3) 0.0133(3) 0.0093(3) -0.0011(2) 0.0005(2) -0.0085(2)
W2 0.0174(3) 0.0173(3) 0.0114(3) -0.0026(2) -0.0027(2) -0.0046(2)
W3 0.0198(4) 0.0171(3) 0.0104(3) -0.0032(2) -0.0032(2) -0.0069(2)
W4 0.0188(3) 0.0142(3) 0.0098(3) -0.0030(2) 0.0001(2) -0.0073(2)
Mn1 0.0283(12) 0.0184(10) 0.0088(10) 0.0016(8) -0.0006(8) -0.0110(9)
Na1 0.046(4) 0.035(3) 0.034(4) -0.012(3) 0.016(3) -0.019(3)
Na2 0.068(6) 0.064(5) 0.024(4) -0.008(4) 0.002(4) -0.033(5)
Na3 0.052(5) 0.072(5) 0.038(4) 0.000(4) -0.009(4) -0.031(4)
Na4 0.035(4) 0.061(5) 0.059(5) -0.033(4) 0.012(4) -0.027(4)
O1 0.020(5) 0.033(6) 0.027(6) -0.009(5) 0.009(4) -0.020(5)
O2 0.015(2) 0.013(2) 0.012(2) -0.0038(18) -0.0007(17) -0.0047(18)
O3 0.021(5) 0.020(5) 0.014(5) 0.003(4) -0.006(4) -0.009(4)
O4 0.015(4) 0.002(3) 0.012(4) 0.000(3) 0.001(3) 0.002(3)
O5 0.030(5) 0.014(4) 0.027(5) 0.001(4) -0.007(4) 0.003(4)
O6 0.015(5) 0.044(6) 0.034(6) -0.019(5) 0.006(4) -0.018(5)
O7 0.018(5) 0.012(4) 0.019(5) -0.005(4) 0.000(4) 0.001(4)
O8 0.016(4) 0.010(4) 0.005(4) 0.001(3) 0.000(3) 0.000(3)
O9 0.028(6) 0.028(5) 0.031(6) -0.011(5) 0.001(5) -0.014(5)
O10 0.051(8) 0.049(7) 0.013(5) -0.015(5) 0.007(5) -0.029(6)
O11 0.023(5) 0.024(5) 0.012(5) -0.005(4) -0.004(4) -0.011(4)
O12 0.054(7) 0.025(5) 0.016(5) -0.008(4) -0.003(5) -0.022(5)
O13 0.013(5) 0.032(6) 0.035(6) -0.012(5) 0.002(4) -0.008(4)
O14 0.020(5) 0.017(4) 0.016(5) -0.008(4) 0.005(4) -0.012(4)
O15 0.026(5) 0.026(5) 0.014(5) -0.010(4) 0.001(4) -0.011(4)
O16 0.060(10) 0.067(10) 0.053(9) 0.004(8) 0.007(8) -0.045(9)
O17 0.078(8) 0.050(6) 0.024(6) -0.012(5) 0.008(5) -0.033(6)
O18 0.072(10) 0.015(6) 0.041(8) 0.009(5) -0.006(7) 0.004(6)
C1 0.037(9) 0.022(7) 0.016(7) -0.001(6) -0.002(6) -0.014(7)
C2 0.049(11) 0.033(9) 0.020(9) 0.005(7) 0.002(7) -0.023(8)
C3 0.040(10) 0.026(8) 0.022(8) 0.002(7) -0.002(7) -0.015(7)
C4 0.13(3) 0.16(4) 0.08(3) -0.05(3) -0.06(2) 0.03(3)
C5 0.079(11) 0.082(11) 0.085(12) -0.024(8) 0.013(8) -0.032(9)
O1W 0.043(8) 0.048(8) 0.059(9) -0.025(7) -0.003(6) -0.027(6)
O2W 0.047(7) 0.038(6) 0.026(6) -0.018(5) 0.007(5) -0.025(6)
O3W 0.065(10) 0.063(9) 0.071(10) -0.041(8) 0.022(8) -0.042(8)
O4W 0.043(7) 0.043(7) 0.039(7) -0.015(6) 0.000(6) -0.008(6)
O5W 0.046(8) 0.065(9) 0.042(8) -0.003(7) -0.008(6) -0.013(7)
O6W 0.038(7) 0.051(8) 0.023(6) -0.011(6) -0.001(5) -0.005(6)
O7W 0.14(2) 0.15(2) 0.068(13) 0.015(13) -0.022(13) -0.104(19)
O8W 0.043(8) 0.052(8) 0.050(8) -0.019(7) 0.010(6) -0.026(7)
O9W 0.045(9) 0.102(13) 0.057(10) -0.008(9) -0.001(7) -0.048(9)
O20 0.062(10) 0.048(8) 0.038(8) -0.005(6) -0.010(7) -0.010(7)
O19 0.066(8) 0.108(9) 0.057(8) -0.002(7) -0.007(7) -0.023(8)
O10W 0.036(7) 0.052(8) 0.031(7) -0.002(6) -0.012(5) -0.007(6)
O11W 0.063(11) 0.109(15) 0.062(12) -0.025(11) -0.031(9) 0.004(10)

loop_
_atom_type_symbol
_atom_type_description
_atom_type_scat_dispersion_real
_atom_type_scat_dispersion_imag
_atom_type_scat_source
C C 0.0033 0.0016 'International Tables Vol C Tables 4.2.6.8 and 6.1.1.4'
H H 0.0000 0.0000 'International Tables Vol C Tables 4.2.6.8 and 6.1.1.4'
Na Na 0.0362 0.0249 'International Tables Vol C Tables 4.2.6.8 and 6.1.1.4'
O O 0.0106 0.0060 'International Tables Vol C Tables 4.2.6.8 and 6.1.1.4'
P P 0.1023 0.0942 'International Tables Vol C Tables 4.2.6.8 and 6.1.1.4'
Mn Mn 0.3368 0.7283 'International Tables Vol C Tables 4.2.6.8 and 6.1.1.4'
W W -0.8490 6.8722 'International Tables Vol C Tables 4.2.6.8 and 6.1.1.4'

loop_
_geom_angle_atom_site_label_1
_geom_angle_atom_site_label_2
_geom_angle_atom_site_label_3
_geom_angle
_geom_angle_site_symmetry_1
_geom_angle_site_symmetry_3
O1 W1 O4 101.7(4) . .
O1 W1 O14 103.3(4) . 2_535
O4 W1 O14 98.1(4) . 2_535
O1 W1 O2 100.4(4) . .
O4 W1 O2 155.3(4) . .
O14 W1 O2 87.5(4) 2_535 .
O1 W1 O3 98.8(4) . .
O4 W1 O3 88.7(4) . .
O14 W1 O3 155.1(4) 2_535 .
O2 W1 O3 77.1(4) . .
O1 W1 O8 170.2(4) . .
O4 W1 O8 83.5(3) . .
O14 W1 O8 84.0(4) 2_535 .
O2 W1 O8 73.1(3) . .
O3 W1 O8 72.9(3) . .
O1 W1 Mn1 90.3(4) . .
O4 W1 Mn1 128.8(3) . .
O14 W1 Mn1 127.5(3) 2_535 .
O2 W1 Mn1 40.1(2) . .
O3 W1 Mn1 40.1(3) . .
O8 W1 Mn1 80.0(2) . .
O1 W1 Na4 31.5(4) . .
O4 W1 Na4 74.3(3) . .
O14 W1 Na4 122.1(3) 2_535 .
O2 W1 Na4 122.7(3) . .
O3 W1 Na4 82.8(3) . .
O8 W1 Na4 147.4(2) . .
Mn1 W1 Na4 95.37(14) . .
O5 W2 O6 102.5(5) . .
O5 W2 O15 101.1(5) . 2_535
O6 W2 O15 99.1(5) . 2_535
O5 W2 O7 100.6(5) . .
O6 W2 O7 92.9(4) . .
O15 W2 O7 152.2(4) 2_535 .
O5 W2 O2 94.1(4) . .
O6 W2 O2 161.4(4) . .
O15 W2 O2 85.8(4) 2_535 .
O7 W2 O2 75.6(4) . .
O5 W2 O8 166.2(4) . .
O6 W2 O8 89.9(4) . .
O15 W2 O8 82.8(4) 2_535 .
O7 W2 O8 72.2(3) . .
O2 W2 O8 72.8(3) . .
O5 W2 Mn1 87.4(4) . .
O6 W2 Mn1 132.4(3) . .
O15 W2 Mn1 124.8(3) 2_535 .
O7 W2 Mn1 39.6(3) . .
O2 W2 Mn1 39.1(2) . .
O8 W2 Mn1 79.6(2) . .
O9 W3 O10 103.6(5) . .
O9 W3 O11 100.5(5) . .
O10 W3 O11 99.1(5) . .
O9 W3 O7 92.4(4) . .
O10 W3 O7 99.9(5) . .
O11 W3 O7 153.8(4) . .
O9 W3 O3 162.4(4) . .
O10 W3 O3 91.3(4) . .
O11 W3 O3 86.1(4) . .
O7 W3 O3 75.6(4) . .
O9 W3 O8 91.2(4) . .
O10 W3 O8 163.7(4) . .
O11 W3 O8 84.7(4) . .
O7 W3 O8 72.3(3) . .
O3 W3 O8 73.0(3) . .
O9 W3 Mn1 131.8(3) . .
O10 W3 Mn1 85.4(4) . .
O11 W3 Mn1 125.1(3) . .
O7 W3 Mn1 39.6(3) . .
O3 W3 Mn1 39.0(3) . .
O8 W3 Mn1 79.5(2) . .
O12 W4 O13 100.0(5) . .
O12 W4 O15 96.0(5) . .
O13 W4 O15 94.9(5) . .
O12 W4 O11 94.8(5) . .
O13 W4 O11 97.2(5) . .
O15 W4 O11 162.2(4) . .
O12 W4 O14 92.8(5) . .
O13 W4 O14 166.9(4) . .
O15 W4 O14 81.0(4) . .
O11 W4 O14 84.3(4) . .
O12 W4 O4 172.7(5) . .
O13 W4 O4 87.2(4) . .
O15 W4 O4 84.1(4) . .
O11 W4 O4 83.4(4) . .
O14 W4 O4 80.0(3) . .
O12 W4 Na2 39.9(4) . .
O13 W4 Na2 70.7(4) . .
O15 W4 Na2 124.1(3) . .
O11 W4 Na2 72.6(3) . .
O14 W4 Na2 121.9(3) . .
O4 W4 Na2 144.4(3) . .
C2 Mn1 C3 88.5(8) . .
C2 Mn1 C1 86.6(7) . .
C3 Mn1 C1 90.2(7) . .
C2 Mn1 O3 98.0(6) . .
C3 Mn1 O3 172.6(6) . .
C1 Mn1 O3 93.8(6) . .
C2 Mn1 O2 171.6(6) . .
C3 Mn1 O2 96.8(6) . .
C1 Mn1 O2 99.9(5) . .
O3 Mn1 O2 76.3(4) . .
C2 Mn1 O7 96.2(6) . .
C3 Mn1 O7 99.7(6) . .
C1 Mn1 O7 169.8(6) . .
O3 Mn1 O7 76.1(4) . .
O2 Mn1 O7 76.5(4) . .
C2 Mn1 W1 136.9(6) . .
C3 Mn1 W1 134.0(5) . .
C1 Mn1 W1 87.0(5) . .
O3 Mn1 W1 40.2(3) . .
O2 Mn1 W1 39.2(2) . .
O7 Mn1 W1 84.2(3) . .
C2 Mn1 W3 87.2(5) . .
C3 Mn1 W3 136.4(5) . .
C1 Mn1 W3 132.8(5) . .
O3 Mn1 W3 41.1(3) . .
O2 Mn1 W3 84.4(2) . .
O7 Mn1 W3 38.0(2) . .
W1 Mn1 W3 66.89(4) . .
C2 Mn1 W2 133.1(6) . .
C3 Mn1 W2 88.4(5) . .
C1 Mn1 W2 140.2(5) . .
O3 Mn1 W2 84.5(3) . .
O2 Mn1 W2 41.1(2) . .
O7 Mn1 W2 38.6(3) . .
W1 Mn1 W2 66.34(4) . .
W3 Mn1 W2 64.22(4) . .
O4W Na1 O1W 98.3(5) . .
O4W Na1 O2W 171.7(6) . .
O1W Na1 O2W 85.2(5) . .
O4W Na1 O12 86.9(4) . .
O1W Na1 O12 173.8(5) . .
O2W Na1 O12 89.3(4) . .
O4W Na1 O3W 98.1(5) . .
O1W Na1 O3W 85.1(5) . .
O2W Na1 O3W 89.7(5) . .
O12 Na1 O3W 97.6(5) . .
O4W Na1 O2W 78.4(5) . 2_525
O1W Na1 O2W 88.6(4) . 2_525
O2W Na1 O2W 94.2(4) . 2_525
O12 Na1 O2W 89.1(4) . 2_525
O3W Na1 O2W 172.3(5) . 2_525
O4W Na1 Na1 124.0(5) . 2_525
O1W Na1 Na1 85.5(4) . 2_525
O2W Na1 Na1 48.4(3) . 2_525
O12 Na1 Na1 88.8(4) . 2_525
O3W Na1 Na1 137.7(5) . 2_525
O2W Na1 Na1 45.8(3) 2_525 2_525
O4W Na1 Na2 45.3(4) . .
O1W Na1 Na2 139.7(4) . .
O2W Na1 Na2 128.6(4) . .
O12 Na1 Na2 44.0(3) . .
O3W Na1 Na2 112.5(4) . .
O2W Na1 Na2 70.0(3) 2_525 .
Na1 Na1 Na2 101.0(3) 2_525 .
O20 Na2 O5W 168.6(6) 1_455 .
O20 Na2 O6W 98.7(5) 1_455 .
O5W Na2 O6W 73.8(5) . .
O20 Na2 O12 76.7(5) 1_455 .
O5W Na2 O12 113.1(6) . .
O6W Na2 O12 103.8(5) . .
O20 Na2 O17 83.9(5) 1_455 2_534
O5W Na2 O17 86.1(5) . 2_534
O6W Na2 O17 77.9(4) . 2_534
O12 Na2 O17 160.6(6) . 2_534
O20 Na2 O4W 105.5(5) 1_455 .
O5W Na2 O4W 82.6(5) . .
O6W Na2 O4W 155.7(6) . .
O12 Na2 O4W 79.9(4) . .
O17 Na2 O4W 106.7(5) 2_534 .
O20 Na2 W4 86.5(4) 1_455 .
O5W Na2 W4 100.0(4) . .
O6W Na2 W4 78.2(3) . .
O12 Na2 W4 26.3(2) . .
O17 Na2 W4 152.6(5) 2_534 .
O4W Na2 W4 100.7(4) . .
O20 Na2 Na1 82.0(4) 1_455 .
O5W Na2 Na1 109.1(5) . .
O6W Na2 Na1 144.3(4) . .
O12 Na2 Na1 41.3(3) . .
O17 Na2 Na1 137.1(4) 2_534 .
O4W Na2 Na1 40.8(3) . .
W4 Na2 Na1 66.21(16) . .
O20 Na2 Na3 133.4(5) 1_455 .
O5W Na2 Na3 44.3(4) . .
O6W Na2 Na3 41.0(3) . .
O12 Na2 Na3 90.1(4) . .
O17 Na2 Na3 102.7(4) 2_534 .
O4W Na2 Na3 115.9(4) . .
W4 Na2 Na3 66.4(2) . .
Na1 Na2 Na3 116.3(3) . .
O19 Na3 O6W 168.2(8) . .
O19 Na3 O13 89.8(6) . .
O6W Na3 O13 86.5(5) . .
O19 Na3 O5W 94.9(7) . .
O6W Na3 O5W 74.1(5) . .
O13 Na3 O5W 91.9(5) . .
O19 Na3 O8W 92.4(7) . .
O6W Na3 O8W 97.6(6) . .
O13 Na3 O8W 76.7(5) . .
O5W Na3 O8W 166.5(6) . .
O19 Na3 O7W 95.1(8) . .
O6W Na3 O7W 87.2(6) . .
O13 Na3 O7W 171.0(6) . .
O5W Na3 O7W 80.2(6) . .
O8W Na3 O7W 110.6(7) . .
O19 Na3 Na2 125.2(6) . .
O6W Na3 Na2 43.3(4) . .
O13 Na3 Na2 65.9(3) . .
O5W Na3 Na2 42.4(4) . .
O8W Na3 Na2 124.6(4) . .
O7W Na3 Na2 105.2(5) . .
O9 Na4 O6 81.9(4) 1_655 1_655
O9 Na4 O9W 98.9(6) 1_655 .
O6 Na4 O9W 112.4(6) 1_655 .
O9 Na4 O1 166.2(5) 1_655 .
O6 Na4 O1 85.2(4) 1_655 .
O9W Na4 O1 90.5(5) . .
O9 Na4 O8W 100.3(5) 1_655 .
O6 Na4 O8W 149.8(6) 1_655 .
O9W Na4 O8W 97.2(5) . .
O1 Na4 O8W 88.5(5) . .
O9 Na4 W1 171.3(4) 1_655 .
O6 Na4 W1 106.8(3) 1_655 .
O9W Na4 W1 77.9(4) . .
O1 Na4 W1 22.2(2) . .
O8W Na4 W1 72.4(4) . .
W1 O1 Na4 126.3(5) . .
W1 O2 Mn1 100.8(4) . .
W1 O2 W2 113.3(4) . .
Mn1 O2 W2 99.9(4) . .
Mn1 O3 W1 99.7(4) . .
Mn1 O3 W3 100.0(4) . .
W1 O3 W3 113.0(4) . .
W1 O4 W4 145.4(5) . .
W2 O6 Na4 144.3(6) . 1_455
W3 O7 W2 113.9(5) . .
W3 O7 Mn1 102.4(4) . .
W2 O7 Mn1 101.7(4) . .
W2 O8 W3 98.8(3) . .
W2 O8 W1 98.9(3) . .
W3 O8 W1 99.4(3) . .
W3 O9 Na4 144.5(6) . 1_455
W3 O11 W4 151.9(5) . .
W4 O12 Na1 144.0(6) . .
W4 O12 Na2 113.8(5) . .
Na1 O12 Na2 94.7(4) . .
W4 O13 Na3 144.7(6) . .
W1 O14 W4 146.5(5) 2_535 .
W2 O15 W4 153.4(6) 2_535 .
C2 O17 Na2 165.3(12) . 2_534
O16 C1 Mn1 176.1(15) . .
O17 C2 Mn1 172.6(17) . .
O18 C3 Mn1 177.4(16) . .
C5 C4 H4A 109.5 . .
C5 C4 H4B 109.5 . .
H4A C4 H4B 109.5 . .
C5 C4 H4C 109.5 . .
H4A C4 H4C 109.5 . .
H4B C4 H4C 109.5 . .
O20 C5 O19 125(3) . .
O20 C5 C4 119(3) . .
O19 C5 C4 116(3) . .
Na1 O2W Na1 85.8(4) . 2_525
Na1 O4W Na2 93.9(5) . .
Na2 O5W Na3 93.3(6) . .
Na3 O6W Na2 95.7(5) . .
Na4 O8W Na3 123.1(6) . .
C5 O20 Na2 135.5(16) . 1_655
C5 O19 Na3 140.0(18) . .

loop_
_geom_bond_atom_site_label_1
_geom_bond_atom_site_label_2
_geom_bond_distance
_geom_bond_site_symmetry_2
W1 O1 1.730(9) .
W1 O4 1.832(8) .
W1 O14 1.833(9) 2_535
W1 O2 1.990(9) .
W1 O3 2.026(9) .
W1 O8 2.301(9) .
W1 Mn1 3.095(2) .
W1 Na4 3.694(7) .
W2 O5 1.729(10) .
W2 O6 1.747(9) .
W2 O15 1.854(9) 2_535
W2 O7 2.020(9) .
W2 O2 2.113(9) .
W2 O8 2.210(8) .
W2 Mn1 3.169(2) .
W3 O9 1.740(10) .
W3 O10 1.755(10) .
W3 O11 1.854(10) .
W3 O7 1.997(9) .
W3 O3 2.111(9) .
W3 O8 2.224(8) .
W3 Mn1 3.165(2) .
W4 O12 1.731(9) .
W4 O13 1.731(10) .
W4 O15 1.939(10) .
W4 O11 1.956(10) .
W4 O14 2.124(9) .
W4 O4 2.172(8) .
W4 Na2 3.574(8) .
Mn1 C2 1.770(17) .
Mn1 C3 1.772(16) .
Mn1 C1 1.802(16) .
Mn1 O3 2.022(10) .
Mn1 O2 2.028(9) .
Mn1 O7 2.065(10) .
Na1 O4W 2.354(14) .
Na1 O1W 2.359(15) .
Na1 O2W 2.376(13) .
Na1 O12 2.382(12) .
Na1 O3W 2.445(17) .
Na1 O2W 2.481(13) 2_525
Na1 Na1 3.306(14) 2_525
Na1 Na2 3.596(10) .
Na2 O20 2.343(18) 1_455
Na2 O5W 2.436(17) .
Na2 O6W 2.486(15) .
Na2 O12 2.507(12) .
Na2 O17 2.554(14) 2_534
Na2 O4W 2.563(16) .
Na2 Na3 3.607(11) .
Na3 O19 2.25(2) .
Na3 O6W 2.380(14) .
Na3 O13 2.391(14) .
Na3 O5W 2.522(18) .
Na3 O8W 2.549(16) .
Na3 O7W 2.64(2) .
Na4 O9 2.309(13) 1_655
Na4 O6 2.317(12) 1_655
Na4 O9W 2.379(19) .
Na4 O1 2.397(12) .
Na4 O8W 2.406(15) .
O6 Na4 2.317(12) 1_455
O9 Na4 2.309(13) 1_455
O14 W1 1.833(9) 2_535
O15 W2 1.854(9) 2_535
O16 C1 1.13(2) .
O17 C2 1.18(2) .
O17 Na2 2.554(14) 2_534
O18 C3 1.17(2) .
C4 C5 1.45(5) .
C4 H4A 0.9600 .
C4 H4B 0.9600 .
C4 H4C 0.9600 .
C5 O20 1.33(3) .
C5 O19 1.40(3) .
O2W Na1 2.481(13) 2_525
O20 Na2 2.343(18) 1_655
